data_4108011
loop_
_publ_author_name
'Brant C. Boren'
'Sridhar Narayan'
'Lars K. Rasmussen'
'Li Zhang'
'Haitao Zhao'
'Zhenyang Lin'
'Guochen Jia'
'Valery V. Fokin'

_publ_section_title
;
 Ruthenium-Catalyzed Azide-Alkyne Cycloaddition: Scope and Mechanism
;
_journal_name_full 'Journal of the American Chemical Society'
_journal_page_first 8923
_journal_page_last 8930
_journal_paper_doi 10.1021/ja0749993
_journal_volume 130
_journal_year 2008
_chemical_formula_sum 'C18 H16 N4 O2'
_chemical_formula_weight 320.35
_chemical_name_systematic
; 
 ? 
;
_space_group_IT_number 14
_symmetry_cell_setting monoclinic
_symmetry_space_group_name_Hall '-P 2yn'
_symmetry_space_group_name_H-M 'P 1 21/n 1'
_atom_sites_solution_hydrogens geom
_atom_sites_solution_primary direct
_atom_sites_solution_secondary difmap
_audit_creation_method SHELXL-97
_cell_angle_alpha 90.00
_cell_angle_beta 98.716(3)
_cell_angle_gamma 90.00
_cell_formula_units_Z 4
_cell_length_a 11.0964(19)
_cell_length_b 5.8325(10)
_cell_length_c 24.085(4)
_cell_measurement_reflns_used 7673
_cell_measurement_temperature 100(2)
_cell_measurement_theta_max 28.26
_cell_measurement_theta_min 2.16
_cell_volume 1540.8(5)
_computing_cell_refinement 'Bruker SMART'
_computing_data_collection 'Bruker SMART'
_computing_data_reduction 'Bruker SAINT'
_computing_molecular_graphics 'Bruker SHELXTL'
_computing_publication_material 'Bruker SHELXTL'
_computing_structure_refinement 'SHELXL-97 (Sheldrick, 1997)'
_computing_structure_solution 'SHELXS-97 (Sheldrick, 1990)'
_diffrn_ambient_temperature 100(2)
_diffrn_measured_fraction_theta_full 1.000
_diffrn_measured_fraction_theta_max 0.934
_diffrn_measurement_device_type 'CCD area detector'
_diffrn_measurement_method 'phi and omega scans'
_diffrn_radiation_monochromator graphite
_diffrn_radiation_source 'fine-focus sealed tube'
_diffrn_radiation_type MoK\a
_diffrn_radiation_wavelength 0.71073
_diffrn_reflns_av_R_equivalents 0.0310
_diffrn_reflns_av_sigmaI/netI 0.0284
_diffrn_reflns_limit_h_max 14
_diffrn_reflns_limit_h_min -14
_diffrn_reflns_limit_k_max 7
_diffrn_reflns_limit_k_min -7
_diffrn_reflns_limit_l_max 31
_diffrn_reflns_limit_l_min -31
_diffrn_reflns_number 13383
_diffrn_reflns_theta_full 25.00
_diffrn_reflns_theta_max 28.26
_diffrn_reflns_theta_min 1.71
_exptl_absorpt_coefficient_mu 0.094
_exptl_absorpt_correction_T_max 0.9907
_exptl_absorpt_correction_T_min 0.9725
_exptl_absorpt_correction_type multi-scan
_exptl_absorpt_process_details sadabs
_exptl_crystal_colour colorless
_exptl_crystal_density_diffrn 1.381
_exptl_crystal_description rod
_exptl_crystal_F_000 672
_exptl_crystal_size_max 0.30
_exptl_crystal_size_mid 0.10
_exptl_crystal_size_min 0.10
_refine_diff_density_max 0.373
_refine_diff_density_min -0.230
_refine_diff_density_rms 0.057
_refine_ls_extinction_method none
_refine_ls_goodness_of_fit_ref 1.050
_refine_ls_hydrogen_treatment constr
_refine_ls_matrix_type full
_refine_ls_number_parameters 217
_refine_ls_number_reflns 3569
_refine_ls_number_restraints 0
_refine_ls_restrained_S_all 1.050
_refine_ls_R_factor_all 0.0542
_refine_ls_R_factor_gt 0.0454
_refine_ls_shift/su_max 0.007
_refine_ls_shift/su_mean 0.001
_refine_ls_structure_factor_coef Fsqd
_refine_ls_weighting_details 'calc w=1/[\s^2^(Fo^2^)+(0.0700P)^2^+0.4400P] where P=(Fo^2^+2Fc^2^)/3'
_refine_ls_weighting_scheme calc
_refine_ls_wR_factor_gt 0.1159
_refine_ls_wR_factor_ref 0.1221
_reflns_number_gt 3045
_reflns_number_total 3569
_reflns_threshold_expression >2sigma(I)
_cod_data_source_file ja0749993-file004.cif
_cod_data_source_block sharp05
_cod_database_code 4108011

loop_
_symmetry_equiv_pos_as_xyz
'x, y, z'
'-x+1/2, y+1/2, -z+1/2'
'-x, -y, -z'
'x-1/2, -y-1/2, z-1/2'

loop_
_atom_site_label
_atom_site_type_symbol
_atom_site_fract_x
_atom_site_fract_y
_atom_site_fract_z
_atom_site_U_iso_or_equiv
_atom_site_adp_type
_atom_site_occupancy
_atom_site_symmetry_multiplicity
_atom_site_calc_flag
_atom_site_refinement_flags
O1 O 0.64262(8) 0.45914(16) 0.99688(4) 0.0224(2) Uani 1 1 d .
O2 O 0.68845(9) 0.73461(16) 0.93823(4) 0.0254(2) Uani 1 1 d .
N1 N 0.54780(10) 0.5305(2) 0.75822(5) 0.0229(3) Uani 1 1 d .
N2 N 0.62733(10) 0.3615(2) 0.76296(5) 0.0235(3) Uani 1 1 d .
N3 N 0.64956(10) 0.30069(19) 0.81729(4) 0.0196(2) Uani 1 1 d .
N4 N 0.59116(9) 0.39881(18) 0.90569(4) 0.0177(2) Uani 1 1 d .
C1 C 0.41653(12) 0.9474(2) 0.78121(6) 0.0225(3) Uani 1 1 d .
H1B H 0.4674 0.9606 0.7530 0.027 Uiso 1 1 calc R
C2 C 0.33110(12) 1.1156(2) 0.78636(6) 0.0258(3) Uani 1 1 d .
H2B H 0.3234 1.2433 0.7616 0.031 Uiso 1 1 calc R
C3 C 0.25644(12) 1.0989(2) 0.82758(6) 0.0263(3) Uani 1 1 d .
H3A H 0.1976 1.2143 0.8310 0.032 Uiso 1 1 calc R
C4 C 0.26850(12) 0.9121(2) 0.86382(6) 0.0248(3) Uani 1 1 d .
H4A H 0.2185 0.9011 0.8924 0.030 Uiso 1 1 calc R
C5 C 0.35308(11) 0.7415(2) 0.85846(5) 0.0215(3) Uani 1 1 d .
H5A H 0.3597 0.6129 0.8829 0.026 Uiso 1 1 calc R
C6 C 0.42859(11) 0.7580(2) 0.81723(5) 0.0196(3) Uani 1 1 d .
C7 C 0.51728(11) 0.5783(2) 0.80973(5) 0.0196(3) Uani 1 1 d .
C8 C 0.58328(11) 0.4323(2) 0.84774(5) 0.0174(3) Uani 1 1 d .
C9 C 0.53271(12) 0.2097(2) 0.93110(5) 0.0204(3) Uani 1 1 d .
H9A H 0.5456 0.0612 0.9130 0.025 Uiso 1 1 calc R
H9B H 0.4443 0.2363 0.9301 0.025 Uiso 1 1 calc R
C10 C 0.60203(13) 0.2227(2) 0.99064(5) 0.0239(3) Uani 1 1 d .
H10A H 0.5481 0.1841 1.0185 0.029 Uiso 1 1 calc R
H10B H 0.6724 0.1164 0.9955 0.029 Uiso 1 1 calc R
C11 C 0.64586(11) 0.5496(2) 0.94520(5) 0.0184(3) Uani 1 1 d .
C12 C 0.74379(12) 0.1328(2) 0.83742(6) 0.0224(3) Uani 1 1 d .
H12A H 0.7657 0.0455 0.8051 0.027 Uiso 1 1 calc R
H12B H 0.7118 0.0232 0.8630 0.027 Uiso 1 1 calc R
C13 C 0.85621(12) 0.2492(2) 0.86819(5) 0.0220(3) Uani 1 1 d .
C14 C 0.92175(14) 0.1487(3) 0.91566(6) 0.0333(3) Uani 1 1 d .
H14A H 0.8945 0.0087 0.9297 0.040 Uiso 1 1 calc R
C15 C 1.02701(16) 0.2526(4) 0.94267(7) 0.0438(4) Uani 1 1 d .
H15A H 1.0719 0.1826 0.9750 0.053 Uiso 1 1 calc R
C16 C 1.06708(14) 0.4567(3) 0.92304(7) 0.0408(4) Uani 1 1 d .
H16A H 1.1391 0.5273 0.9418 0.049 Uiso 1 1 calc R
C17 C 1.00157(13) 0.5581(3) 0.87571(7) 0.0335(4) Uani 1 1 d .
H17A H 1.0287 0.6987 0.8620 0.040 Uiso 1 1 calc R
C18 C 0.89685(12) 0.4545(2) 0.84860(6) 0.0262(3) Uani 1 1 d .
H18A H 0.8523 0.5246 0.8162 0.031 Uiso 1 1 calc R

loop_
_atom_site_aniso_label
_atom_site_aniso_U_11
_atom_site_aniso_U_22
_atom_site_aniso_U_33
_atom_site_aniso_U_23
_atom_site_aniso_U_13
_atom_site_aniso_U_12
O1 0.0303(5) 0.0219(5) 0.0136(4) -0.0007(4) -0.0010(4) -0.0029(4)
O2 0.0313(5) 0.0200(5) 0.0239(5) -0.0018(4) 0.0014(4) -0.0059(4)
N1 0.0258(5) 0.0256(6) 0.0167(5) 0.0010(4) 0.0016(4) -0.0037(5)
N2 0.0282(6) 0.0267(6) 0.0153(5) 0.0002(4) 0.0030(4) -0.0041(5)
N3 0.0227(5) 0.0216(6) 0.0142(5) -0.0004(4) 0.0016(4) -0.0026(4)
N4 0.0214(5) 0.0172(5) 0.0137(5) 0.0005(4) 0.0004(4) -0.0034(4)
C1 0.0222(6) 0.0245(7) 0.0185(6) 0.0022(5) -0.0040(5) -0.0050(5)
C2 0.0270(7) 0.0217(7) 0.0252(7) 0.0027(5) -0.0079(5) -0.0036(5)
C3 0.0232(6) 0.0245(7) 0.0277(7) -0.0041(6) -0.0069(5) 0.0007(5)
C4 0.0211(6) 0.0295(7) 0.0225(7) -0.0034(5) -0.0006(5) -0.0035(5)
C5 0.0233(6) 0.0210(6) 0.0186(6) 0.0008(5) -0.0021(5) -0.0038(5)
C6 0.0194(6) 0.0203(6) 0.0165(6) -0.0005(5) -0.0049(5) -0.0036(5)
C7 0.0211(6) 0.0216(6) 0.0154(6) 0.0005(5) 0.0003(5) -0.0061(5)
C8 0.0194(6) 0.0179(6) 0.0146(6) -0.0009(5) 0.0013(4) -0.0038(5)
C9 0.0265(6) 0.0187(6) 0.0162(6) 0.0007(5) 0.0033(5) -0.0040(5)
C10 0.0337(7) 0.0198(6) 0.0172(6) 0.0019(5) 0.0004(5) -0.0019(5)
C11 0.0188(6) 0.0193(6) 0.0161(6) -0.0005(5) -0.0001(4) 0.0019(5)
C12 0.0263(6) 0.0200(6) 0.0218(7) 0.0000(5) 0.0069(5) 0.0012(5)
C13 0.0232(6) 0.0253(7) 0.0179(6) -0.0006(5) 0.0041(5) 0.0039(5)
C14 0.0356(8) 0.0373(8) 0.0265(8) 0.0086(6) 0.0026(6) 0.0050(7)
C15 0.0367(8) 0.0641(12) 0.0268(8) 0.0097(8) -0.0073(7) 0.0069(8)
C16 0.0276(7) 0.0583(11) 0.0333(9) -0.0069(8) -0.0053(6) -0.0040(8)
C17 0.0279(7) 0.0357(9) 0.0361(9) -0.0020(7) 0.0018(6) -0.0051(6)
C18 0.0246(6) 0.0288(7) 0.0243(7) 0.0015(6) 0.0009(5) 0.0008(6)

loop_
_atom_type_symbol
_atom_type_description
_atom_type_scat_dispersion_real
_atom_type_scat_dispersion_imag
_atom_type_scat_source
C C 0.0033 0.0016 'International Tables Vol C Tables 4.2.6.8 and 6.1.1.4'
H H 0.0000 0.0000 'International Tables Vol C Tables 4.2.6.8 and 6.1.1.4'
N N 0.0061 0.0033 'International Tables Vol C Tables 4.2.6.8 and 6.1.1.4'
O O 0.0106 0.0060 'International Tables Vol C Tables 4.2.6.8 and 6.1.1.4'

loop_
_geom_angle_atom_site_label_1
_geom_angle_atom_site_label_2
_geom_angle_atom_site_label_3
_geom_angle
C11 O1 C10 108.98(10)
N2 N1 C7 109.27(11)
N1 N2 N3 107.71(10)
N2 N3 C8 110.11(11)
N2 N3 C12 121.15(11)
C8 N3 C12 128.38(11)
C11 N4 C8 123.94(11)
C11 N4 C9 111.87(10)
C8 N4 C9 123.98(10)
C2 C1 C6 120.49(13)
C1 C2 C3 120.36(13)
C4 C3 C2 119.51(13)
C5 C4 C3 120.40(13)
C4 C5 C6 120.28(12)
C5 C6 C1 118.96(12)
C5 C6 C7 121.63(12)
C1 C6 C7 119.39(12)
N1 C7 C8 107.32(11)
N1 C7 C6 121.46(11)
C8 C7 C6 131.22(12)
N3 C8 C7 105.58(11)
N3 C8 N4 120.31(11)
C7 C8 N4 134.11(12)
N4 C9 C10 99.43(10)
O1 C10 C9 104.45(10)
O2 C11 O1 122.93(11)
O2 C11 N4 128.55(12)
O1 C11 N4 108.50(11)
N3 C12 C13 110.96(11)
C18 C13 C14 119.19(13)
C18 C13 C12 120.50(12)
C14 C13 C12 120.29(13)
C15 C14 C13 120.04(16)
C16 C15 C14 120.56(15)
C15 C16 C17 119.59(15)
C18 C17 C16 119.95(15)
C17 C18 C13 120.67(14)

loop_
_geom_bond_atom_site_label_1
_geom_bond_atom_site_label_2
_geom_bond_distance
O1 C11 1.3573(15)
O1 C10 1.4512(17)
O2 C11 1.2002(16)
N1 N2 1.3165(17)
N1 C7 1.3635(17)
N2 N3 1.3420(15)
N3 C8 1.3533(16)
N3 C12 1.4606(17)
N4 C11 1.3682(16)
N4 C8 1.3989(16)
N4 C9 1.4601(16)
C1 C2 1.383(2)
C1 C6 1.3986(18)
C2 C3 1.390(2)
C3 C4 1.390(2)
C4 C5 1.3871(19)
C5 C6 1.3964(19)
C6 C7 1.4672(19)
C7 C8 1.3773(18)
C9 C10 1.5230(18)
C12 C13 1.5118(19)
C13 C18 1.387(2)
C13 C14 1.388(2)
C14 C15 1.387(2)
C15 C16 1.379(3)
C16 C17 1.388(2)
C17 C18 1.383(2)

loop_
_cod_related_entry_id
_cod_related_entry_database
_cod_related_entry_code
1 ChemSpider 30660321
